data_4317827
loop_
_publ_author_name
'Geeta Hundal'
'Maninder Singh Hundal'
'Sangeeta Obrai'
'N. S. Poonia'
'Subodh Kumar'

_publ_section_title
;
 Metal Complexes of Tetrapodal Ligands: Synthesis, Spectroscopic and
 Thermal Studies, and X-ray Crystal Structure Studies of Na(I), Ca(II),
 Sr(II), and Ba(II) Complexes of Tetrapodal Ligands
 N,N,N',N'-Tetrakis(2-hydroxypropyl)ethylenediamine and
 N,N,N',N'-Tetrakis(2-hydroxyethyl)ethylenediamine
;
_journal_name_full 'Inorganic Chemistry'
_journal_page_first 2077
_journal_page_last 2086
_journal_paper_doi 10.1021/ic0100727
_journal_volume 41
_journal_year 2002
_chemical_formula_sum 'C26 H42 Ca N8 O21'
_chemical_formula_weight 842.76
_chemical_name_systematic
;
  ?
;
_space_group_IT_number 13
_symmetry_cell_setting monoclinic
_symmetry_space_group_name_Hall '-P 2yc'
_symmetry_space_group_name_H-M 'P 1 2/c 1'
_atom_sites_solution_hydrogens geom
_atom_sites_solution_primary direct
_atom_sites_solution_secondary difmap
_audit_creation_method SHELXL
_cell_angle_alpha 90.00
_cell_angle_beta 96.300(10)
_cell_angle_gamma 90.00
_cell_formula_units_Z 2
_cell_length_a 9.1210(10)
_cell_length_b 8.3460(10)
_cell_length_c 25.133(4)
_cell_measurement_temperature 293(2)
_cell_volume 1901.7(4)
_computing_structure_refinement 'SHELXL-93 (Sheldrick, 1993)'
_computing_structure_solution 'SHELXS-86 (Sheldrick, 1990)'
_diffrn_ambient_temperature 293(2)
_diffrn_radiation_monochromator graphite
_diffrn_radiation_source 'fine-focus sealed tube'
_diffrn_radiation_type MoK\a
_diffrn_radiation_wavelength 0.71073
_diffrn_reflns_av_R_equivalents 0.0546
_diffrn_reflns_av_sigmaI/netI 0.0356
_diffrn_reflns_limit_h_max 9
_diffrn_reflns_limit_h_min 0
_diffrn_reflns_limit_k_max 8
_diffrn_reflns_limit_k_min 0
_diffrn_reflns_limit_l_max 26
_diffrn_reflns_limit_l_min -27
_diffrn_reflns_number 2599
_diffrn_reflns_theta_max 22.50
_diffrn_reflns_theta_min 1.63
_exptl_absorpt_coefficient_mu 0.258
_exptl_crystal_colour yellow
_exptl_crystal_density_diffrn 1.472
_exptl_crystal_F_000 884
_refine_diff_density_max 0.697
_refine_diff_density_min -0.376
_refine_diff_density_rms 0.053
_refine_ls_extinction_method none
_refine_ls_goodness_of_fit_all 0.895
_refine_ls_goodness_of_fit_obs 0.923
_refine_ls_matrix_type full
_refine_ls_number_parameters 272
_refine_ls_number_reflns 2303
_refine_ls_number_restraints 4
_refine_ls_restrained_S_all 1.146
_refine_ls_restrained_S_obs 0.928
_refine_ls_R_factor_all 0.0698
_refine_ls_R_factor_obs 0.0555
_refine_ls_shift/esd_max 0.785
_refine_ls_shift/esd_mean 0.092
_refine_ls_structure_factor_coef Fsqd
_refine_ls_weighting_details 'w=1/[\s^2^(Fo^2^)+(0.0750P)^2^+4.3592P] where P=(Fo^2^+2Fc^2^)/3'
_refine_ls_weighting_scheme calc
_refine_ls_wR_factor_all 0.1924
_refine_ls_wR_factor_obs 0.1413
_reflns_number_observed 2034
_reflns_number_total 2424
_reflns_observed_criterion >2sigma(I)
_cod_data_source_file ic0100727_01.cif
_cod_data_source_block capichpe
_cod_depositor_comments
;
The following automatic conversions were performed:

'_symmetry_cell_setting' value 'Monoclinic' changed to 'monoclinic'
according to the built-in table from CIF Core dictionary named
'cif_core.dic' version 2.4.1 from 2010-06-29.

Automatic conversion script
Id: cif_fix_values 1646 2011-03-28 12:23:43Z adriana 

The following automatic conversions were performed:

'_refine_ls_weighting_scheme' value 'calc
w=1/[\s^2^(Fo^2^)+(0.0750P)^2^+4.3592P] where P=(Fo^2^+2Fc^2^)/3' was
changed to 'calc'. New tag '_refine_ls_weighting_details' was
created. The value of the new tag was set to
'w=1/[\s^2^(Fo^2^)+(0.0750P)^2^+4.3592P] where P=(Fo^2^+2Fc^2^)/3'.

Automatic conversion script
Id: cif_fix_values 3143 2015-03-26 13:38:13Z robertas 
;
_cod_original_formula_sum 'C26 H42 N8 O21 Ca'
_cod_database_code 4317827

loop_
_symmetry_equiv_pos_as_xyz
'x, y, z'
'-x, y, -z+1/2'
'-x, -y, -z'
'x, -y, z-1/2'

loop_
_atom_site_aniso_label
_atom_site_aniso_U_11
_atom_site_aniso_U_22
_atom_site_aniso_U_33
_atom_site_aniso_U_23
_atom_site_aniso_U_13
_atom_site_aniso_U_12
Ca 0.0280(5) 0.0367(6) 0.0348(6) 0.000 0.0004(4) 0.000
O1 0.066(2) 0.050(2) 0.043(2) 0.0034(13) 0.0118(13) 0.0043(14)
O2 0.0356(14) 0.049(2) 0.0467(15) -0.0151(13) -0.0017(11) -0.0026(12)
O5 0.045(2) 0.077(2) 0.057(2) 0.020(2) 0.0020(14) 0.0111(15)
O6 0.045(2) 0.089(3) 0.129(3) 0.015(2) 0.017(2) -0.005(2)
O7 0.070(2) 0.139(4) 0.072(2) 0.037(2) 0.025(2) 0.033(2)
O8 0.092(3) 0.116(3) 0.075(2) 0.020(2) -0.023(2) 0.034(3)
O9 0.124(4) 0.171(5) 0.062(2) 0.053(3) 0.012(2) 0.026(3)
O1W 0.0378(14) 0.045(2) 0.056(2) 0.0004(13) -0.0048(12) 0.0074(12)
O2W 0.044(2) 0.055(2) 0.052(2) 0.000 0.006(2) 0.000
N1 0.041(2) 0.043(2) 0.050(2) -0.005(2) 0.0076(14) -0.0006(15)
N3 0.048(2) 0.060(2) 0.079(3) 0.021(2) 0.013(2) 0.011(2)
N4 0.079(3) 0.089(3) 0.051(2) 0.013(2) -0.014(2) 0.010(3)
N5 0.045(2) 0.086(3) 0.057(3) 0.005(2) 0.009(2) 0.007(2)
C1 0.066(3) 0.072(3) 0.045(2) -0.005(2) 0.013(2) 0.003(2)
C2 0.060(3) 0.054(3) 0.054(3) -0.009(2) 0.020(2) 0.006(2)
C3 0.041(3) 0.114(5) 0.088(4) -0.050(3) -0.010(2) 0.001(3)
C4 0.049(2) 0.067(3) 0.056(3) -0.020(2) -0.003(2) -0.008(2)
C5 0.056(2) 0.037(2) 0.064(3) -0.009(2) 0.007(2) 0.001(2)
C11 0.121(5) 0.091(4) 0.066(3) 0.003(3) 0.050(3) 0.005(4)
C12 0.044(2) 0.084(3) 0.057(3) -0.010(2) -0.005(2) -0.017(2)
C15 0.038(2) 0.048(2) 0.047(2) 0.003(2) -0.003(2) 0.002(2)
C16 0.038(2) 0.045(2) 0.053(2) 0.004(2) 0.003(2) 0.001(2)
C17 0.043(2) 0.052(3) 0.059(3) 0.002(2) -0.011(2) 0.002(2)
C18 0.058(3) 0.060(3) 0.039(2) 0.003(2) -0.010(2) 0.002(2)
C19 0.054(3) 0.068(3) 0.042(2) 0.000(2) 0.004(2) 0.000(2)
C20 0.039(2) 0.062(3) 0.044(2) -0.002(2) 0.000(2) 0.003(2)
O10 0.042(4) 0.119(7) 0.069(5) 0.032(5) 0.004(3) 0.022(5)
O11 0.084(6) 0.185(10) 0.060(5) -0.024(5) 0.023(4) 0.028(6)
O10' 0.062(7) 0.068(7) 0.132(10) 0.015(7) 0.016(6) 0.024(6)
O11' 0.053(5) 0.155(10) 0.103(8) 0.053(8) 0.028(5) 0.020(6)

loop_
_atom_site_label
_atom_site_type_symbol
_atom_site_fract_x
_atom_site_fract_y
_atom_site_fract_z
_atom_site_U_iso_or_equiv
_atom_site_thermal_displace_type
_atom_site_occupancy
_atom_site_calc_flag
_atom_site_refinement_flags
_atom_site_disorder_group
Ca Ca 0.5000 0.30430(12) 0.2500 0.0334(3) Uani 1 d S .
O1 O 0.4450(3) 0.2525(3) 0.33913(10) 0.0524(7) Uani 1 d . .
H10 H 0.4812 0.1443 0.3554 0.050 Uiso 1 d . .
O2 O 0.7579(3) 0.4082(3) 0.26382(10) 0.0441(7) Uani 1 d . .
H20 H 0.8186 0.3161 0.2511 0.050 Uiso 1 d . .
O5 O 1.0869(3) -0.0393(4) 0.65614(12) 0.0597(8) Uani 1 d . .
O6 O 0.6617(4) 0.0642(5) 0.6292(2) 0.0872(12) Uani 1 d . .
O7 O 0.8375(4) 0.0756(6) 0.6924(2) 0.0925(13) Uani 1 d . .
O8 O 0.7615(5) 0.3934(6) 0.4786(2) 0.0970(13) Uani 1 d . .
O9 O 0.9702(5) 0.3666(7) 0.4479(2) 0.119(2) Uani 1 d . .
O1W O 0.6566(3) 0.0712(3) 0.27171(11) 0.0472(7) Uani 1 d . .
H12W H 0.7000 0.0025 0.2481 0.057 Uiso 1 d . .
H11W H 0.7209 0.0623 0.3003 0.057 Uiso 1 d . .
O2W O 0.0000 0.1964(5) 0.2500 0.0500(10) Uani 1 d S .
H21W H 0.0012 0.1413 0.2788 0.050 Uiso 1 d . .
N1 N 0.5343(3) 0.5571(4) 0.31056(13) 0.0442(8) Uani 1 d . .
N3 N 0.7929(4) 0.0792(5) 0.6455(2) 0.0621(10) Uani 1 d . .
N4 N 0.8860(5) 0.3379(6) 0.4807(2) 0.0743(12) Uani 1 d . .
N5 N 1.2843(4) 0.0340(6) 0.57590(14) 0.0624(10) Uani 1 d D .
C1 C 0.4671(5) 0.3705(6) 0.3811(2) 0.0608(12) Uani 1 d . .
H1A H 0.5692(5) 0.3647(6) 0.3979(2) 0.073 Uiso 1 calc R .
C2 C 0.4414(5) 0.5299(5) 0.3545(2) 0.0549(11) Uani 1 d . .
H2A H 0.3384(5) 0.5379(5) 0.3403(2) 0.066 Uiso 1 calc R .
H2B H 0.4613(5) 0.6136(5) 0.3811(2) 0.066 Uiso 1 calc R .
C3 C 0.7966(5) 0.4655(8) 0.3162(2) 0.083(2) Uani 1 d . .
H3A H 0.7837(5) 0.3734(8) 0.3395(2) 0.099 Uiso 1 calc R .
C4 C 0.6908(4) 0.5847(6) 0.3309(2) 0.0577(12) Uani 1 d . .
H4A H 0.7198(4) 0.6884(6) 0.3181(2) 0.069 Uiso 1 calc R .
H4B H 0.6982(4) 0.5904(6) 0.3697(2) 0.069 Uiso 1 calc R .
C5 C 0.4754(5) 0.6949(5) 0.2776(2) 0.0525(10) Uani 1 d . .
H5A H 0.5075(5) 0.7937(5) 0.2956(2) 0.063 Uiso 1 calc R .
H5B H 0.3685(5) 0.6923(5) 0.2745(2) 0.063 Uiso 1 calc R .
C11 C 0.3632(7) 0.3409(8) 0.4229(2) 0.090(2) Uani 1 d . .
H11A H 0.3833(7) 0.2377(8) 0.4390(2) 0.135 Uiso 1 calc R .
H11B H 0.2633(7) 0.3438(8) 0.4064(2) 0.135 Uiso 1 calc R .
H11C H 0.3771(7) 0.4223(8) 0.4500(2) 0.135 Uiso 1 calc R .
C12 C 0.9542(5) 0.5119(6) 0.3284(2) 0.0622(13) Uani 1 d . .
H12A H 1.0159(5) 0.4274(6) 0.3176(2) 0.093 Uiso 1 calc R .
H12B H 0.9758(5) 0.5300(6) 0.3662(2) 0.093 Uiso 1 calc R .
H12C H 0.9726(5) 0.6083(6) 0.3094(2) 0.093 Uiso 1 calc R .
C15 C 1.0441(4) 0.0454(5) 0.6167(2) 0.0450(10) Uani 1 d . .
C16 C 0.8953(4) 0.1080(5) 0.6067(2) 0.0454(10) Uani 1 d . .
C17 C 0.8443(4) 0.1971(5) 0.5628(2) 0.0526(11) Uani 1 d . .
H17A H 0.7466(4) 0.2310(5) 0.5581(2) 0.063 Uiso 1 calc R .
C18 C 0.9381(5) 0.2358(5) 0.5260(2) 0.0533(11) Uani 1 d . .
C19 C 1.0815(5) 0.1815(6) 0.5313(2) 0.0547(11) Uani 1 d . .
H19A H 1.1440(5) 0.2073(6) 0.5057(2) 0.066 Uiso 1 calc R .
C20 C 1.1312(4) 0.0898(5) 0.5743(2) 0.0486(10) Uani 1 d . .
O10 O 1.3474(9) -0.0061(12) 0.6181(3) 0.077(3) Uani 0.56 d PD 1
O11 O 1.3335(10) 0.0091(16) 0.5339(2) 0.108(3) Uani 0.54 d PD 1
O10' O 1.3208(15) -0.0842(10) 0.6006(5) 0.087(4) Uani 0.44 d PD 2
O11' O 1.3688(9) 0.1201(14) 0.5546(5) 0.102(3) Uani 0.46 d PD 2

loop_
_atom_type_symbol
_atom_type_description
_atom_type_scat_dispersion_real
_atom_type_scat_dispersion_imag
_atom_type_scat_source
C C 0.0033 0.0016 'International Tables Vol C Tables 4.2.6.8 and 6.1.1.4'
H H 0.0000 0.0000 'International Tables Vol C Tables 4.2.6.8 and 6.1.1.4'
N N 0.0061 0.0033 'International Tables Vol C Tables 4.2.6.8 and 6.1.1.4'
O O 0.0106 0.0060 'International Tables Vol C Tables 4.2.6.8 and 6.1.1.4'
Ca Ca 0.2262 0.3064 'International Tables Vol C Tables 4.2.6.8 and 6.1.1.4'

loop_
_geom_angle_atom_site_label_1
_geom_angle_atom_site_label_2
_geom_angle_atom_site_label_3
_geom_angle
_geom_angle_site_symmetry_1
_geom_angle_site_symmetry_3
_geom_angle_publ_flag
O1 Ca O1 159.13(15) . 2_655 ?
O1 Ca O1W 83.54(10) . 2_655 ?
O1 Ca O1W 79.85(10) 2_655 2_655 ?
O1 Ca O1W 79.85(9) . . y
O1 Ca O1W 83.54(10) 2_655 . ?
O1W Ca O1W 74.22(12) 2_655 . ?
O1 Ca O2 102.95(9) . . y
O1 Ca O2 84.36(9) 2_655 . ?
O1W Ca O2 145.90(9) 2_655 . ?
O1W Ca O2 74.10(8) . . y
O1 Ca O2 84.36(9) . 2_655 ?
O1 Ca O2 102.95(9) 2_655 2_655 ?
O1W Ca O2 74.10(8) 2_655 2_655 ?
O1W Ca O2 145.90(9) . 2_655 ?
O2 Ca O2 139.34(13) . 2_655 ?
O1 Ca N1 67.79(10) . . y
O1 Ca N1 132.22(10) 2_655 . ?
O1W Ca N1 143.89(9) 2_655 . ?
O1W Ca N1 119.09(9) . . y
O2 Ca N1 65.52(9) . . y
O2 Ca N1 81.41(9) 2_655 . ?
O1 Ca N1 132.22(10) . 2_655 ?
O1 Ca N1 67.79(10) 2_655 2_655 ?
O1W Ca N1 119.09(9) 2_655 2_655 ?
O1W Ca N1 143.89(9) . 2_655 ?
O2 Ca N1 81.41(9) . 2_655 ?
O2 Ca N1 65.52(9) 2_655 2_655 ?
N1 Ca N1 71.55(15) . 2_655 ?
C1 O1 Ca 122.4(2) . . ?
C3 O2 Ca 112.5(3) . . ?
C4 N1 C2 112.0(3) . . ?
C4 N1 C5 110.4(3) . . ?
C2 N1 C5 109.5(3) . . ?
C4 N1 Ca 112.2(2) . . ?
C2 N1 Ca 105.7(2) . . ?
C5 N1 Ca 106.8(2) . . ?
O7 N3 O6 122.5(4) . . ?
O7 N3 C16 119.4(4) . . ?
O6 N3 C16 118.1(4) . . ?
O9 N4 O8 123.5(4) . . ?
O9 N4 C18 118.0(4) . . ?
O8 N4 C18 118.4(4) . . ?
O10 N5 O11 122.5(7) . . ?
O10' N5 O11' 124.2(9) . . ?
O10' N5 C20 119.1(8) . . ?
O10 N5 C20 118.4(5) . . ?
O11 N5 C20 118.2(5) . . ?
O11' N5 C20 116.5(6) . . ?
O1 C1 C2 106.1(3) . . ?
O1 C1 C11 110.5(4) . . ?
C2 C1 C11 112.1(4) . . ?
N1 C2 C1 113.2(3) . . ?
O2 C3 C4 111.3(4) . . ?
O2 C3 C12 114.7(4) . . ?
C4 C3 C12 114.9(4) . . ?
C3 C4 N1 116.4(4) . . ?
N1 C5 C5 112.9(3) . 2_655 ?
O5 C15 C20 125.7(3) . . ?
O5 C15 C16 123.2(4) . . ?
C20 C15 C16 111.1(3) . . ?
C17 C16 N3 116.5(4) . . ?
C17 C16 C15 124.4(4) . . ?
N3 C16 C15 119.1(4) . . ?
C18 C17 C16 119.4(4) . . ?
C17 C18 C19 121.0(4) . . ?
C17 C18 N4 119.5(4) . . ?
C19 C18 N4 119.5(4) . . ?
C20 C19 C18 119.5(4) . . ?
C19 C20 C15 124.6(4) . . ?
C19 C20 N5 115.7(4) . . ?
C15 C20 N5 119.8(3) . . ?

loop_
_geom_bond_atom_site_label_1
_geom_bond_atom_site_label_2
_geom_bond_distance
_geom_bond_site_symmetry_2
_geom_bond_publ_flag
Ca O1 2.388(3) . y
Ca O1 2.388(3) 2_655 ?
Ca O1W 2.439(3) 2_655 ?
Ca O1W 2.439(3) . y
Ca O2 2.496(2) . y
Ca O2 2.496(2) 2_655 ?
Ca N1 2.600(3) . y
Ca N1 2.600(3) 2_655 ?
O1 C1 1.442(5) . ?
O2 C3 1.410(5) . ?
O5 C15 1.245(5) . ?
O6 N3 1.228(5) . ?
O7 N3 1.203(5) . ?
O8 N4 1.222(5) . ?
O9 N4 1.211(6) . ?
N1 C4 1.481(5) . ?
N1 C2 1.482(5) . ?
N1 C5 1.484(5) . ?
N3 C16 1.444(5) . ?
N4 C18 1.459(6) . ?
N5 O10' 1.194(5) . ?
N5 O10 1.198(5) . ?
N5 O11 1.210(4) . ?
N5 O11' 1.220(5) . ?
N5 C20 1.469(5) . ?
C1 C2 1.496(7) . ?
C1 C11 1.510(6) . ?
C3 C4 1.461(7) . ?
C3 C12 1.488(6) . ?
C5 C5 1.504(8) 2_655 ?
C15 C20 1.446(6) . ?
C15 C16 1.450(5) . ?
C16 C17 1.368(6) . ?
C17 C18 1.368(6) . ?
C18 C19 1.377(6) . ?
C19 C20 1.361(6) . ?

loop_
_geom_torsion_atom_site_label_1
_geom_torsion_atom_site_label_2
_geom_torsion_atom_site_label_3
_geom_torsion_atom_site_label_4
_geom_torsion
_geom_torsion_site_symmetry_1
_geom_torsion_site_symmetry_2
_geom_torsion_site_symmetry_3
_geom_torsion_site_symmetry_4
_geom_torsion_publ_flag
O1 Ca O1 C1 160.1(3) 2_655 . . . ?
O1W Ca O1 C1 -162.6(3) 2_655 . . . ?
O1W Ca O1 C1 122.3(3) . . . . ?
O2 Ca O1 C1 51.4(3) . . . . ?
O2 Ca O1 C1 -88.0(3) 2_655 . . . ?
N1 Ca O1 C1 -5.0(3) . . . . ?
N1 Ca O1 C1 -38.7(3) 2_655 . . . ?
O1 Ca O2 C3 -20.2(3) . . . . ?
O1 Ca O2 C3 179.6(3) 2_655 . . . ?
O1W Ca O2 C3 -117.9(3) 2_655 . . . ?
O1W Ca O2 C3 -95.6(3) . . . . ?
O2 Ca O2 C3 76.2(3) 2_655 . . . ?
N1 Ca O2 C3 37.7(3) . . . . ?
N1 Ca O2 C3 111.3(3) 2_655 . . . ?
O1 Ca N1 C4 99.5(3) . . . . ?
O1 Ca N1 C4 -73.4(3) 2_655 . . . ?
O1W Ca N1 C4 139.5(3) 2_655 . . . ?
O1W Ca N1 C4 35.9(3) . . . . ?
O2 Ca N1 C4 -17.4(3) . . . . ?
O2 Ca N1 C4 -173.2(3) 2_655 . . . ?
N1 Ca N1 C4 -106.2(3) 2_655 . . . ?
O1 Ca N1 C2 -22.9(2) . . . . ?
O1 Ca N1 C2 164.2(2) 2_655 . . . ?
O1W Ca N1 C2 17.1(3) 2_655 . . . ?
O1W Ca N1 C2 -86.5(2) . . . . ?
O2 Ca N1 C2 -139.8(3) . . . . ?
O2 Ca N1 C2 64.5(2) 2_655 . . . ?
N1 Ca N1 C2 131.4(3) 2_655 . . . ?
O1 Ca N1 C5 -139.4(3) . . . . ?
O1 Ca N1 C5 47.7(3) 2_655 . . . ?
O1W Ca N1 C5 -99.4(3) 2_655 . . . ?
O1W Ca N1 C5 157.0(2) . . . . ?
O2 Ca N1 C5 103.7(2) . . . . ?
O2 Ca N1 C5 -52.1(2) 2_655 . . . ?
N1 Ca N1 C5 14.9(2) 2_655 . . . ?
Ca O1 C1 C2 31.6(4) . . . . ?
Ca O1 C1 C11 153.4(3) . . . . ?
C4 N1 C2 C1 -72.1(5) . . . . ?
C5 N1 C2 C1 165.1(4) . . . . ?
Ca N1 C2 C1 50.4(4) . . . . ?
O1 C1 C2 N1 -55.0(5) . . . . ?
C11 C1 C2 N1 -175.7(4) . . . . ?
Ca O2 C3 C4 -54.0(5) . . . . ?
Ca O2 C3 C12 173.5(4) . . . . ?
O2 C3 C4 N1 36.6(7) . . . . ?
C12 C3 C4 N1 169.0(4) . . . . ?
C2 N1 C4 C3 116.1(5) . . . . ?
C5 N1 C4 C3 -121.7(5) . . . . ?
Ca N1 C4 C3 -2.7(5) . . . . ?
C4 N1 C5 C5 77.2(4) . . . 2_655 ?
C2 N1 C5 C5 -159.0(4) . . . 2_655 ?
Ca N1 C5 C5 -45.0(4) . . . 2_655 ?
O7 N3 C16 C17 -144.1(4) . . . . ?
O6 N3 C16 C17 33.7(6) . . . . ?
O7 N3 C16 C15 34.6(6) . . . . ?
O6 N3 C16 C15 -147.6(4) . . . . ?
O5 C15 C16 C17 -177.9(4) . . . . ?
C20 C15 C16 C17 0.1(6) . . . . ?
O5 C15 C16 N3 3.5(6) . . . . ?
C20 C15 C16 N3 -178.5(4) . . . . ?
N3 C16 C17 C18 176.6(4) . . . . ?
C15 C16 C17 C18 -2.0(7) . . . . ?
C16 C17 C18 C19 2.4(7) . . . . ?
C16 C17 C18 N4 -176.7(4) . . . . ?
O9 N4 C18 C17 -178.0(5) . . . . ?
O8 N4 C18 C17 4.0(7) . . . . ?
O9 N4 C18 C19 2.8(7) . . . . ?
O8 N4 C18 C19 -175.2(5) . . . . ?
C17 C18 C19 C20 -0.9(7) . . . . ?
N4 C18 C19 C20 178.3(4) . . . . ?
C18 C19 C20 C15 -1.2(7) . . . . ?
C18 C19 C20 N5 178.5(4) . . . . ?
O5 C15 C20 C19 179.5(4) . . . . ?
C16 C15 C20 C19 1.5(6) . . . . ?
O5 C15 C20 N5 -0.2(7) . . . . ?
C16 C15 C20 N5 -178.2(4) . . . . ?
O10' N5 C20 C19 -155.6(9) . . . . ?
O10 N5 C20 C19 159.0(7) . . . . ?
O11 N5 C20 C19 -31.3(10) . . . . ?
O11' N5 C20 C19 29.5(10) . . . . ?
O10' N5 C20 C15 24.1(10) . . . . ?
O10 N5 C20 C15 -21.3(9) . . . . ?
O11 N5 C20 C15 148.4(9) . . . . ?
O11' N5 C20 C15 -150.8(8) . . . . ?
